data_6000452
loop_
_publ_author_name
'Dick, S.'
'Zeiske, T.'

_publ_section_title
;
 Francoanellite K~3~Al~5~(HPO~4~)~6~(PO~4~)~2~ . 12H~2~O:
 Structure and Synthesis by Topochemical Dehydration of Taranakite
;
_journal_issue 7
_journal_name_full 'Zeitschrift f\"ur Naturforschung B'
_journal_page_first 711
_journal_page_last 719
_journal_volume 53
_journal_year 1998
_chemical_formula_sum 'Al5 H30 K3 O44 P8'
_space_group_name_H-M_alt 'R -3 c'
_cell_angle_alpha 90.000
_cell_angle_beta 90.000
_cell_angle_gamma 120.000
_cell_length_a 8.6900
_cell_length_b 8.6900
_cell_length_c 82.2700
_cell_volume 5380.37
_cod_database_code 6000452

loop_
_atom_site_label
_atom_site_fract_x
_atom_site_fract_y
_atom_site_fract_z
? ? ? ?
